data_7054302
loop_
_publ_author_name
'Korkmaz, Nesrin'
'Karada\(g, Ahmet'
'Ayd\?in, Ali'
'Yanar, Yusuf'
'Karaman, \.Isa'
'Tekin, \,Saban'

_publ_section_title
;
 Synthesis and characterization of two novel dicyanidoargentate(i)
 complexes containing N-(2-hydroxyethyl)ethylenediamine exhibiting
 significant biological activity
;
_journal_issue 10
_journal_name_full 'New J. Chem.'
_journal_page_first 4760
_journal_paper_doi 10.1039/C4NJ00851K
_journal_volume 38
_journal_year 2014
_chemical_compound_source 'synthesis as described'
_chemical_formula_moiety 'C16 H24 Ag4 Cd2 N12 O2'
_chemical_formula_sum 'C16 H24 Ag4 Cd2 N12 O2'
_chemical_formula_weight 1072.75
_chemical_name_systematic
;
 ?
;
_space_group_IT_number 14
_symmetry_cell_setting monoclinic
_symmetry_Int_Tables_number 14
_symmetry_space_group_name_Hall '-P 2ybc'
_symmetry_space_group_name_H-M 'P 1 21/c 1'
_atom_sites_solution_hydrogens geom
_atom_sites_solution_primary direct
_atom_sites_solution_secondary difmap
_audit_creation_date 2013-02-15T16:14:45-00:00
_audit_creation_method 'WinGX routine CIF_UPDATE'
_cell_angle_alpha 90
_cell_angle_beta 96.187(10)
_cell_angle_gamma 90
_cell_formula_units_Z 4
_cell_length_a 15.7839(2)
_cell_length_b 12.0002(2)
_cell_length_c 15.8813(4)
_cell_measurement_reflns_used 12088
_cell_measurement_temperature 293(2)
_cell_measurement_theta_max 26.4533
_cell_measurement_theta_min 2.1316
_cell_measurement_wavelength 0.71073
_cell_volume 2990.56(11)
_computing_molecular_graphics 'Ortep-3 for Windows (Farrugia, 1997)'
_computing_publication_material 'WinGX publication routines (Farrugia, 1999)'
_computing_structure_refinement 'SHELXL-97 (Sheldrick, 2008)'
_computing_structure_solution 'SHELXS-86 (Sheldrick, 1986)'
_diffrn_ambient_temperature 293(2)
_diffrn_detector_area_resol_mean 10.0000
_diffrn_measured_fraction_theta_full 0.98
_diffrn_measured_fraction_theta_max 0.98
_diffrn_measurement_device
;
RAXIS conversion
;
_diffrn_measurement_method dtprofit.ref
_diffrn_radiation_detector RX
_diffrn_radiation_monochromator graphite
_diffrn_radiation_probe x-ray
_diffrn_radiation_type MoK\a
_diffrn_radiation_wavelength 0.71073
_diffrn_reflns_av_R_equivalents 0.052
_diffrn_reflns_av_unetI/netI 0.0352
_diffrn_reflns_limit_h_max 19
_diffrn_reflns_limit_h_min -19
_diffrn_reflns_limit_k_max 15
_diffrn_reflns_limit_k_min -14
_diffrn_reflns_limit_l_max 19
_diffrn_reflns_limit_l_min -18
_diffrn_reflns_number 61284
_diffrn_reflns_theta_full 26.52
_diffrn_reflns_theta_max 26.52
_diffrn_reflns_theta_min 2.42
_exptl_absorpt_coefficient_mu 3.999
_exptl_absorpt_correction_T_max 0.670
_exptl_absorpt_correction_T_min 0.398
_exptl_absorpt_correction_type multi-scan
_exptl_crystal_colour colourless
_exptl_crystal_density_diffrn 2.383
_exptl_crystal_density_method 'not measured'
_exptl_crystal_description prism
_exptl_crystal_F_000 2016
_exptl_crystal_size_max 0.3
_exptl_crystal_size_mid 0.2
_exptl_crystal_size_min 0.1
_refine_diff_density_max 1.044
_refine_diff_density_min -0.938
_refine_diff_density_rms 0.164
_refine_ls_extinction_coef 0.00124(12)
_refine_ls_extinction_expression Fc^*^=kFc[1+0.001xFc^2^\l^3^/sin(2\q)]^-1/4^
_refine_ls_extinction_method SHELXL
_refine_ls_goodness_of_fit_ref 1.095
_refine_ls_hydrogen_treatment constr
_refine_ls_matrix_type full
_refine_ls_number_parameters 327
_refine_ls_number_reflns 6074
_refine_ls_number_restraints 1
_refine_ls_restrained_S_all 1.105
_refine_ls_R_factor_all 0.0604
_refine_ls_R_factor_gt 0.0482
_refine_ls_shift/su_max 0.001
_refine_ls_shift/su_mean 0
_refine_ls_structure_factor_coef Fsqd
_refine_ls_weighting_details 'calc w=1/[\s^2^(Fo^2^)+(0.0664P)^2^+7.8415P] where P=(Fo^2^+2Fc^2^)/3'
_refine_ls_weighting_scheme calc
_refine_ls_wR_factor_gt 0.1271
_refine_ls_wR_factor_ref 0.1381
_reflns_number_gt 4916
_reflns_number_total 6074
_reflns_threshold_expression >2\s(I)
_cod_data_source_file c4nj00851k2.cif
_cod_data_source_block shelxlakaradagno25
_cod_depositor_comments
;
The following automatic conversions were performed:

'_exptl_absorpt_correction_type' value 'Multi-scan' changed to
'multi-scan' according to
/usr/data/users/saulius/crontab/automatic-downloads/rss-feeds/RSC/lib/dictionaries/cif_core.dic
dictionary named 'cif_core.dic' version 2.4.2 from 2011-04-26.

Automatic conversion script
Id: cif_fix_values 2281 2013-09-26 08:29:07Z andrius 

 Adding full bibliography for 7054302.cif.
;
_cod_original_sg_symbol_H-M 'P 21/c'
_cod_database_code 7054302

loop_
_symmetry_equiv_pos_as_xyz
'x, y, z'
'-x, y+1/2, -z+1/2'
'-x, -y, -z'
'x, -y-1/2, z-1/2'

loop_
_atom_site_label
_atom_site_type_symbol
_atom_site_fract_x
_atom_site_fract_y
_atom_site_fract_z
_atom_site_U_iso_or_equiv
_atom_site_adp_type
_atom_site_occupancy
_atom_site_symmetry_multiplicity
_atom_site_calc_flag
_atom_site_refinement_flags
N5 N 0.9240(4) 0.7837(6) 0.0530(4) 0.0604(17) Uani 1 1 d .
N6 N 1.0756(4) 0.5836(6) 0.0832(4) 0.0632(17) Uani 1 1 d .
C9 C 0.6226(4) 0.4438(6) 0.2844(5) 0.0518(17) Uani 1 1 d .
N2 N 1.1109(5) 0.6792(6) 0.2944(5) 0.0692(18) Uani 1 1 d .
H2A H 1.0843 0.6229 0.3196 0.083 Uiso 1 1 calc R
N1 N 1.1281(5) 0.8373(6) 0.1144(5) 0.071(2) Uani 1 1 d .
N4 N 0.9118(4) 0.6111(6) 0.2058(5) 0.0646(18) Uani 1 1 d .
N3 N 0.9892(5) 0.8563(6) 0.2556(4) 0.0661(18) Uani 1 1 d .
H3A H 1.0147 0.921 0.2445 0.079 Uiso 1 1 calc R
H3B H 0.9325 0.8673 0.2495 0.079 Uiso 1 1 calc R
O1 O 0.4338(5) 0.6539(5) -0.6243(4) 0.088(2) Uani 1 1 d .
C1 C 0.8484(5) 0.5817(7) 0.2219(5) 0.0554(18) Uani 1 1 d .
C14 C 0.4245(5) 0.8232(7) -0.5464(5) 0.0577(18) Uani 1 1 d .
H14A H 0.3703 0.841 -0.5784 0.069 Uiso 1 1 calc R
H14B H 0.4542 0.8927 -0.5328 0.069 Uiso 1 1 calc R
C7 C 0.8700(6) 0.7863(7) 0.0003(6) 0.062(2) Uani 1 1 d .
C8 C 0.6791(5) 0.7334(7) -0.1961(5) 0.0549(18) Uani 1 1 d .
C2 C 1.1737(5) 0.8911(7) 0.0846(5) 0.0603(19) Uani 1 1 d .
O2 O 1.1814(6) 0.4567(7) 0.3210(7) 0.124(3) Uani 1 1 d D
C13 C 0.3476(4) 0.8305(7) -0.4203(5) 0.0569(18) Uani 1 1 d .
H13A H 0.3232 0.7812 -0.3809 0.068 Uiso 1 1 calc R
H13B H 0.3015 0.8589 -0.4599 0.068 Uiso 1 1 calc R
C12 C 0.3913(6) 0.9252(6) -0.3730(5) 0.061(2) Uani 1 1 d .
H12A H 0.4168 0.9735 -0.4122 0.074 Uiso 1 1 calc R
H12B H 0.3499 0.9684 -0.346 0.074 Uiso 1 1 calc R
C15 C 0.4751(6) 0.7552(9) -0.5993(5) 0.072(2) Uani 1 1 d .
H15A H 0.4853 0.7972 -0.6493 0.087 Uiso 1 1 calc R
H15B H 0.5299 0.7389 -0.5679 0.087 Uiso 1 1 calc R
C3 C 1.0166(8) 0.8219(9) 0.3415(6) 0.087(3) Uani 1 1 d .
H3C H 0.979 0.764 0.3584 0.105 Uiso 1 1 calc R
H3D H 1.0134 0.8847 0.3795 0.105 Uiso 1 1 calc R
C5 C 1.2016(6) 0.6497(10) 0.2993(10) 0.114(5) Uani 1 1 d .
H5A H 1.2277 0.6967 0.2596 0.137 Uiso 1 1 calc R
H5B H 1.2276 0.6688 0.3556 0.137 Uiso 1 1 calc R
C4 C 1.1052(9) 0.7794(10) 0.3482(7) 0.106(4) Uani 1 1 d .
H4A H 1.1238 0.7608 0.4067 0.127 Uiso 1 1 calc R
H4B H 1.1426 0.837 0.3305 0.127 Uiso 1 1 calc R
C6 C 1.2227(8) 0.5411(13) 0.2834(11) 0.128(5) Uani 1 1 d .
H6A H 1.2137 0.5297 0.2227 0.154 Uiso 1 1 calc R
H6B H 1.2833 0.5324 0.3002 0.154 Uiso 1 1 calc R
Ag1 Ag 1.26430(4) 0.98619(5) 0.03404(5) 0.0675(2) Uani 1 1 d .
Ag4 Ag 0.79261(4) 0.55258(5) 0.01599(4) 0.05881(19) Uani 1 1 d .
N10 N 0.6188(4) 0.8578(6) -0.4234(4) 0.0585(15) Uani 1 1 d .
C10 C 1.3615(5) 1.0589(7) -0.0234(5) 0.060(2) Uani 1 1 d .
N12 N 1.4126(5) 1.0971(6) -0.0584(5) 0.0663(18) Uani 1 1 d .
C11 C 0.6794(5) 0.8905(6) -0.4445(5) 0.0509(16) Uani 1 1 d .
C16 C 1.1175(5) 0.5325(7) 0.0439(5) 0.0571(18) Uani 1 1 d .
H1 H 0.4484 0.5962 -0.6095 0.069 Uiso 1 1 d .
H9A H 0.3781 0.6948 -0.4852 0.06(2) Uiso 1 1 d .
H2 H 1.1785 0.383 0.3509 0.085 Uiso 1 1 d D
Cd1 Cd 1.02411(3) 0.72102(4) 0.16224(3) 0.04607(16) Uani 1 1 d .
Cd2 Cd 0.52650(3) 0.73257(4) -0.36353(3) 0.04111(15) Uani 1 1 d .
Ag3 Ag 0.77199(4) 0.76715(6) -0.09713(4) 0.0635(2) Uani 1 1 d .
Ag2 Ag 0.73181(4) 0.52201(6) 0.25353(4) 0.0650(2) Uani 1 1 d .
N9 N 0.4085(4) 0.7672(5) -0.4673(4) 0.0445(13) Uani 1 1 d .
N7 N 0.6280(4) 0.7163(6) -0.2490(4) 0.0618(17) Uani 1 1 d .
N11 N 0.5658(4) 0.3976(5) 0.3063(4) 0.0522(14) Uani 1 1 d .
N8 N 0.4577(4) 0.8851(5) -0.3084(4) 0.0534(14) Uani 1 1 d .
H8A H 0.4342 0.8644 -0.2616 0.064 Uiso 1 1 calc R
H8B H 0.4955 0.9398 -0.2942 0.064 Uiso 1 1 calc R

loop_
_atom_site_aniso_label
_atom_site_aniso_U_11
_atom_site_aniso_U_22
_atom_site_aniso_U_33
_atom_site_aniso_U_23
_atom_site_aniso_U_13
_atom_site_aniso_U_12
N5 0.045(3) 0.075(5) 0.058(4) -0.001(3) -0.009(3) -0.007(3)
N6 0.055(4) 0.067(4) 0.072(4) -0.014(3) 0.024(3) 0.003(3)
C9 0.039(3) 0.057(4) 0.060(4) 0.013(3) 0.008(3) -0.004(3)
N2 0.063(4) 0.065(4) 0.081(5) 0.011(4) 0.011(4) 0.002(3)
N1 0.065(4) 0.075(5) 0.078(5) -0.003(4) 0.026(4) -0.028(4)
N4 0.051(4) 0.064(4) 0.082(5) 0.003(3) 0.024(3) -0.015(3)
N3 0.072(4) 0.057(4) 0.068(4) -0.014(3) 0.003(3) 0.013(3)
O1 0.135(6) 0.063(4) 0.067(4) -0.004(3) 0.018(4) 0.004(4)
C1 0.043(4) 0.057(4) 0.068(5) 0.006(4) 0.014(3) -0.006(3)
C14 0.070(5) 0.057(4) 0.045(4) 0.003(3) 0.001(3) 0.003(4)
C7 0.060(5) 0.057(5) 0.069(5) -0.006(4) 0.000(4) -0.003(4)
C8 0.050(4) 0.059(4) 0.054(4) 0.008(3) -0.004(3) 0.002(3)
C2 0.052(4) 0.065(5) 0.066(5) 0.000(4) 0.018(4) -0.010(4)
O2 0.101(6) 0.102(6) 0.166(9) 0.038(6) -0.001(6) 0.005(5)
C13 0.038(4) 0.071(5) 0.063(4) 0.008(4) 0.007(3) 0.009(3)
C12 0.078(5) 0.051(4) 0.057(4) 0.004(3) 0.016(4) 0.020(4)
C15 0.086(6) 0.090(6) 0.042(4) 0.009(4) 0.017(4) 0.007(5)
C3 0.117(9) 0.087(7) 0.059(5) -0.016(5) 0.018(5) 0.018(6)
C5 0.051(5) 0.093(8) 0.197(14) 0.040(9) 0.004(7) 0.002(5)
C4 0.131(11) 0.100(9) 0.078(7) -0.012(6) -0.028(7) 0.015(8)
C6 0.067(7) 0.131(12) 0.191(15) 0.033(11) 0.031(8) 0.031(7)
Ag1 0.0651(4) 0.0587(4) 0.0843(5) 0.0049(3) 0.0340(3) -0.0130(3)
Ag4 0.0476(3) 0.0590(4) 0.0727(4) -0.0072(3) 0.0200(3) 0.0081(2)
N10 0.052(4) 0.063(4) 0.062(4) 0.006(3) 0.015(3) -0.011(3)
C10 0.069(5) 0.055(4) 0.060(5) 0.003(4) 0.022(4) -0.007(4)
N12 0.068(4) 0.063(4) 0.073(4) 0.008(3) 0.034(4) -0.008(3)
C11 0.052(4) 0.048(4) 0.055(4) 0.011(3) 0.013(3) -0.006(3)
C16 0.041(4) 0.066(5) 0.066(5) -0.010(4) 0.012(3) 0.003(3)
Cd1 0.0393(3) 0.0494(3) 0.0514(3) -0.0054(2) 0.0138(2) -0.0071(2)
Cd2 0.0334(3) 0.0474(3) 0.0437(3) 0.00269(19) 0.00928(19) -0.00065(18)
Ag3 0.0575(4) 0.0634(4) 0.0651(4) 0.0013(3) -0.0134(3) -0.0008(3)
Ag2 0.0447(3) 0.0707(4) 0.0828(5) 0.0076(3) 0.0213(3) -0.0150(3)
N9 0.043(3) 0.047(3) 0.044(3) 0.005(2) 0.005(2) 0.002(2)
N7 0.056(4) 0.068(4) 0.058(4) 0.007(3) -0.009(3) -0.011(3)
N11 0.044(3) 0.056(4) 0.057(4) 0.012(3) 0.010(3) -0.010(3)
N8 0.060(4) 0.053(3) 0.048(3) -0.003(3) 0.012(3) -0.004(3)

loop_
_atom_type_symbol
_atom_type_description
_atom_type_scat_dispersion_real
_atom_type_scat_dispersion_imag
_atom_type_scat_source
C C 0.0033 0.0016 'International Tables Vol C Tables 4.2.6.8 and 6.1.1.4'
H H 0 0 'International Tables Vol C Tables 4.2.6.8 and 6.1.1.4'
Ag Ag -0.8971 1.1015 'International Tables Vol C Tables 4.2.6.8 and 6.1.1.4'
Cd Cd -0.8075 1.2024 'International Tables Vol C Tables 4.2.6.8 and 6.1.1.4'
N N 0.0061 0.0033 'International Tables Vol C Tables 4.2.6.8 and 6.1.1.4'
O O 0.0106 0.006 'International Tables Vol C Tables 4.2.6.8 and 6.1.1.4'

loop_
_geom_angle_atom_site_label_1
_geom_angle_atom_site_label_2
_geom_angle_atom_site_label_3
_geom_angle
_geom_angle_site_symmetry_1
_geom_angle_site_symmetry_3
C7 N5 Cd1 162.5(7) . .
C16 N6 Cd1 163.2(7) . .
N11 C9 Ag2 175.1(7) . .
C5 N2 C4 106.5(9) . .
C5 N2 Cd1 123.4(7) . .
C4 N2 Cd1 105.4(6) . .
C5 N2 H2A 106.8 . .
C4 N2 H2A 106.8 . .
Cd1 N2 H2A 106.8 . .
C2 N1 Cd1 173.7(8) . .
C1 N4 Cd1 163.6(7) . .
C3 N3 Cd1 109.7(5) . .
C3 N3 H3A 109.7 . .
Cd1 N3 H3A 109.7 . .
C3 N3 H3B 109.7 . .
Cd1 N3 H3B 109.7 . .
H3A N3 H3B 108.2 . .
C15 O1 H1 125.5(9) . .
N4 C1 Ag2 178.2(8) . .
C15 C14 N9 112.9(7) . .
C15 C14 H14A 109 . .
N9 C14 H14A 109 . .
C15 C14 H14B 109 . .
N9 C14 H14B 109 . .
H14A C14 H14B 107.8 . .
N5 C7 Ag3 172.1(8) . .
N7 C8 Ag3 178.9(8) . .
N1 C2 Ag1 176.4(8) . .
C6 O2 H2 154.0(10) . .
N9 C13 C12 110.7(6) . .
N9 C13 H13A 109.5 . .
C12 C13 H13A 109.5 . .
N9 C13 H13B 109.5 . .
C12 C13 H13B 109.5 . .
H13A C13 H13B 108.1 . .
N8 C12 C13 111.1(6) . .
N8 C12 H12A 109.4 . .
C13 C12 H12A 109.4 . .
N8 C12 H12B 109.4 . .
C13 C12 H12B 109.4 . .
H12A C12 H12B 108 . .
O1 C15 C14 112.1(8) . .
O1 C15 H15A 109.2 . .
C14 C15 H15A 109.2 . .
O1 C15 H15B 109.2 . .
C14 C15 H15B 109.2 . .
H15A C15 H15B 107.9 . .
N3 C3 C4 110.5(9) . .
N3 C3 H3C 109.6 . .
C4 C3 H3C 109.6 . .
N3 C3 H3D 109.6 . .
C4 C3 H3D 109.6 . .
H3C C3 H3D 108.1 . .
C6 C5 N2 118.2(10) . .
C6 C5 H5A 107.8 . .
N2 C5 H5A 107.8 . .
C6 C5 H5B 107.8 . .
N2 C5 H5B 107.8 . .
H5A C5 H5B 107.1 . .
C3 C4 N2 110.7(9) . .
C3 C4 H4A 109.5 . .
N2 C4 H4A 109.5 . .
C3 C4 H4B 109.5 . .
N2 C4 H4B 109.5 . .
H4A C4 H4B 108.1 . .
O2 C6 C5 118.9(13) . .
O2 C6 H6A 107.6 . .
C5 C6 H6A 107.6 . .
O2 C6 H6B 107.6 . .
C5 C6 H6B 107.6 . .
H6A C6 H6B 107 . .
C2 Ag1 C10 171.3(3) . .
C2 Ag1 Ag3 103.6(2) . 3_775
C10 Ag1 Ag3 85.0(2) . 3_775
C16 Ag4 C11 164.0(3) 3_765 4_576
C16 Ag4 Ag3 100.1(2) 3_765 .
C11 Ag4 Ag3 82.2(2) 4_576 .
C11 N10 Cd2 158.2(6) . .
N12 C10 Ag1 176.7(8) . .
C10 N12 Cd2 155.7(7) . 2_754
N10 C11 Ag4 178.7(7) . 4_575
N6 C16 Ag4 172.2(7) . 3_765
N6 Cd1 N3 171.8(3) . .
N6 Cd1 N5 94.4(3) . .
N3 Cd1 N5 93.5(3) . .
N6 Cd1 N1 87.1(3) . .
N3 Cd1 N1 90.8(3) . .
N5 Cd1 N1 90.5(3) . .
N6 Cd1 N4 94.6(2) . .
N3 Cd1 N4 88.1(3) . .
N5 Cd1 N4 85.9(3) . .
N1 Cd1 N4 176.2(3) . .
N6 Cd1 N2 97.2(3) . .
N3 Cd1 N2 75.0(2) . .
N5 Cd1 N2 168.0(2) . .
N1 Cd1 N2 93.1(3) . .
N4 Cd1 N2 90.1(3) . .
N7 Cd2 N12 94.0(3) . 2_744
N7 Cd2 N8 94.7(2) . .
N12 Cd2 N8 169.6(2) 2_744 .
N7 Cd2 N10 88.0(2) . .
N12 Cd2 N10 85.5(2) 2_744 .
N8 Cd2 N10 89.1(2) . .
N7 Cd2 N11 92.6(2) . 3_665
N12 Cd2 N11 92.9(2) 2_744 3_665
N8 Cd2 N11 92.4(2) . 3_665
N10 Cd2 N11 178.3(2) . 3_665
N7 Cd2 N9 170.6(2) . .
N12 Cd2 N9 95.2(2) 2_744 .
N8 Cd2 N9 76.3(2) . .
N10 Cd2 N9 94.6(2) . .
N11 Cd2 N9 85.1(2) 3_665 .
C8 Ag3 C7 174.6(3) . .
C8 Ag3 Ag4 107.2(2) . .
C7 Ag3 Ag4 69.0(2) . .
C8 Ag3 Ag1 106.4(2) . 3_775
C7 Ag3 Ag1 79.0(2) . 3_775
Ag4 Ag3 Ag1 126.28(3) . 3_775
C9 Ag2 C1 173.1(3) . .
C14 N9 C13 112.0(6) . .
C14 N9 Cd2 118.5(4) . .
C13 N9 Cd2 104.0(4) . .
C14 N9 H9A 105.7(5) . .
C13 N9 H9A 105.4(5) . .
Cd2 N9 H9A 110.7(4) . .
C8 N7 Cd2 164.3(7) . .
C9 N11 Cd2 165.7(6) . 3_665
C12 N8 Cd2 108.7(4) . .
C12 N8 H8A 110 . .
Cd2 N8 H8A 110 . .
C12 N8 H8B 110 . .
Cd2 N8 H8B 110 . .
H8A N8 H8B 108.3 . .

loop_
_geom_bond_atom_site_label_1
_geom_bond_atom_site_label_2
_geom_bond_distance
_geom_bond_site_symmetry_2
N5 C7 1.128(10) .
N5 Cd1 2.341(7) .
N6 C16 1.137(9) .
N6 Cd1 2.275(6) .
C9 N11 1.140(9) .
C9 Ag2 2.068(7) .
N2 C5 1.470(12) .
N2 C4 1.483(13) .
N2 Cd1 2.431(7) .
N2 H2A 0.91 .
N1 C2 1.111(10) .
N1 Cd1 2.342(6) .
N4 C1 1.117(9) .
N4 Cd1 2.372(6) .
N3 C3 1.446(11) .
N3 Cd1 2.306(6) .
N3 H3A 0.9 .
N3 H3B 0.9 .
O1 C15 1.416(12) .
O1 H1 0.759(7) .
C1 Ag2 2.086(7) .
C14 C15 1.468(12) .
C14 N9 1.470(9) .
C14 H14A 0.97 .
C14 H14B 0.97 .
C7 Ag3 2.080(9) .
C8 N7 1.118(10) .
C8 Ag3 2.071(8) .
C2 Ag1 2.058(8) .
O2 C6 1.374(15) .
O2 H2 1.008(8) .
C13 N9 1.487(9) .
C13 C12 1.490(11) .
C13 H13A 0.97 .
C13 H13B 0.97 .
C12 N8 1.465(10) .
C12 H12A 0.97 .
C12 H12B 0.97 .
C15 H15A 0.97 .
C15 H15B 0.97 .
C3 C4 1.481(16) .
C3 H3C 0.97 .
C3 H3D 0.97 .
C5 C6 1.375(17) .
C5 H5A 0.97 .
C5 H5B 0.97 .
C4 H4A 0.97 .
C4 H4B 0.97 .
C6 H6A 0.97 .
C6 H6B 0.97 .
Ag1 C10 2.060(8) .
Ag1 Ag3 3.1964(10) 3_775
Ag4 C16 2.062(7) 3_765
Ag4 C11 2.073(7) 4_576
Ag4 Ag3 3.1365(9) .
N10 C11 1.118(9) .
N10 Cd2 2.363(6) .
C10 N12 1.125(9) .
N12 Cd2 2.316(6) 2_754
C11 Ag4 2.073(7) 4_575
C16 Ag4 2.062(7) 3_765
Cd2 N7 2.300(7) .
Cd2 N12 2.316(6) 2_744
Cd2 N8 2.345(6) .
Cd2 N11 2.381(5) 3_665
Cd2 N9 2.386(6) .
Ag3 Ag1 3.1964(10) 3_775
N9 H9A 1.019(6) .
N11 Cd2 2.381(5) 3_665
N8 H8A 0.9 .
N8 H8B 0.9 .

loop_
_geom_torsion_atom_site_label_1
_geom_torsion_atom_site_label_2
_geom_torsion_atom_site_label_3
_geom_torsion_atom_site_label_4
_geom_torsion
_geom_torsion_site_symmetry_1
_geom_torsion_site_symmetry_4
Cd1 N4 C1 Ag2 -17E1(10) . .
Cd1 N5 C7 Ag3 -15(8) . .
Cd1 N1 C2 Ag1 -137(10) . .
N9 C13 C12 N8 -63.0(8) . .
N9 C14 C15 O1 61.0(9) . .
Cd1 N3 C3 C4 46.8(11) . .
C4 N2 C5 C6 155.7(14) . .
Cd1 N2 C5 C6 -82.4(15) . .
N3 C3 C4 N2 -62.5(13) . .
C5 N2 C4 C3 175.0(10) . .
Cd1 N2 C4 C3 42.4(11) . .
N2 C5 C6 O2 -46(2) . .
N1 C2 Ag1 C10 64(14) . .
N1 C2 Ag1 Ag3 -113(13) . 3_775
C2 Ag1 C10 N12 65(14) . .
Ag3 Ag1 C10 N12 -117(14) 3_775 .
Ag1 C10 N12 Cd2 81(14) . 2_754
Cd2 N10 C11 Ag4 3E1(3) . 4_575
Cd1 N6 C16 Ag4 39(8) . 3_765
C16 N6 Cd1 N3 -59(4) . .
C16 N6 Cd1 N5 106(3) . .
C16 N6 Cd1 N1 16(3) . .
C16 N6 Cd1 N4 -168(3) . .
C16 N6 Cd1 N2 -77(3) . .
C3 N3 Cd1 N6 -35(2) . .
C3 N3 Cd1 N5 159.4(7) . .
C3 N3 Cd1 N1 -110.1(7) . .
C3 N3 Cd1 N4 73.6(7) . .
C3 N3 Cd1 N2 -17.1(7) . .
C7 N5 Cd1 N6 54(2) . .
C7 N5 Cd1 N3 -128(2) . .
C7 N5 Cd1 N1 141(2) . .
C7 N5 Cd1 N4 -41(2) . .
C7 N5 Cd1 N2 -112(2) . .
C2 N1 Cd1 N6 64(7) . .
C2 N1 Cd1 N3 -124(7) . .
C2 N1 Cd1 N5 -31(7) . .
C2 N1 Cd1 N4 -52(9) . .
C2 N1 Cd1 N2 161(7) . .
C1 N4 Cd1 N6 -136(3) . .
C1 N4 Cd1 N3 52(3) . .
C1 N4 Cd1 N5 -42(3) . .
C1 N4 Cd1 N1 -20(5) . .
C1 N4 Cd1 N2 127(3) . .
C5 N2 Cd1 N6 41.7(8) . .
C4 N2 Cd1 N6 164.1(7) . .
C5 N2 Cd1 N3 -135.7(8) . .
C4 N2 Cd1 N3 -13.3(7) . .
C5 N2 Cd1 N5 -153.0(11) . .
C4 N2 Cd1 N5 -30.7(15) . .
C5 N2 Cd1 N1 -45.7(8) . .
C4 N2 Cd1 N1 76.6(7) . .
C5 N2 Cd1 N4 136.4(8) . .
C4 N2 Cd1 N4 -101.3(7) . .
C11 N10 Cd2 N7 48.6(18) . .
C11 N10 Cd2 N12 -45.6(18) . 2_744
C11 N10 Cd2 N8 143.3(18) . .
C11 N10 Cd2 N11 -61(8) . 3_665
C11 N10 Cd2 N9 -140.5(18) . .
N7 C8 Ag3 C7 15E1(4) . .
N7 C8 Ag3 Ag4 11E1(4) . .
N7 C8 Ag3 Ag1 -3E1(4) . 3_775
N5 C7 Ag3 C8 -20(8) . .
N5 C7 Ag3 Ag4 26(6) . .
N5 C7 Ag3 Ag1 162(6) . 3_775
C16 Ag4 Ag3 C8 88.0(3) 3_765 .
C11 Ag4 Ag3 C8 -76.0(3) 4_576 .
C16 Ag4 Ag3 C7 -88.0(3) 3_765 .
C11 Ag4 Ag3 C7 108.0(3) 4_576 .
C16 Ag4 Ag3 Ag1 -145.6(2) 3_765 3_775
C11 Ag4 Ag3 Ag1 50.4(2) 4_576 3_775
N11 C9 Ag2 C1 59(10) . .
N4 C1 Ag2 C9 -2E1(3) . .
C15 C14 N9 C13 -172.2(7) . .
C15 C14 N9 Cd2 66.8(8) . .
C12 C13 N9 C14 -79.3(8) . .
C12 C13 N9 Cd2 49.8(6) . .
N7 Cd2 N9 C14 121.7(13) . .
N12 Cd2 N9 C14 -70.0(5) 2_744 .
N8 Cd2 N9 C14 103.8(5) . .
N10 Cd2 N9 C14 15.9(5) . .
N11 Cd2 N9 C14 -162.4(5) 3_665 .
N7 Cd2 N9 C13 -3.3(15) . .
N12 Cd2 N9 C13 165.0(4) 2_744 .
N8 Cd2 N9 C13 -21.2(4) . .
N10 Cd2 N9 C13 -109.1(4) . .
N11 Cd2 N9 C13 72.5(4) 3_665 .
Ag3 C8 N7 Cd2 6E1(4) . .
N12 Cd2 N7 C8 126(3) 2_744 .
N8 Cd2 N7 C8 -49(3) . .
N10 Cd2 N7 C8 40(3) . .
N11 Cd2 N7 C8 -141(3) 3_665 .
N9 Cd2 N7 C8 -66(3) . .
Ag2 C9 N11 Cd2 -34(11) . 3_665
C13 C12 N8 Cd2 38.7(7) . .
N7 Cd2 N8 C12 174.3(5) . .
N12 Cd2 N8 C12 27.6(15) 2_744 .
N10 Cd2 N8 C12 86.4(5) . .
N11 Cd2 N8 C12 -92.9(5) 3_665 .
N9 Cd2 N8 C12 -8.6(5) . .
